data_7712394
loop_
_publ_author_name
'Salvador, Daniel'
'Herrera, Raquel'
'Gimeno, Maria Concepcion'

_publ_section_title
;
 Free-Catalysed Synthesis of Thiazolidine-Thiourea Ligands for Metal
 Coordination (Au and Ag) and Preliminary Cytotoxic Studies
;
_journal_name_full 'Dalton Transactions'
_journal_paper_doi 10.1039/D3DT00079F
_journal_year 2023
_chemical_formula_sum 'C10 H10 N2 S'
_chemical_formula_weight 190.26
_space_group_crystal_system triclinic
_space_group_IT_number 2
_space_group_name_Hall '-P 1'
_space_group_name_H-M_alt 'P -1'
_atom_sites_solution_hydrogens mixed
_atom_sites_solution_primary direct
_audit_creation_method SHELXL-2016/6
_audit_update_record
;
2023-01-05 deposited with the CCDC.	2023-02-22 downloaded from the CCDC.
;
_cell_angle_alpha 105.562(4)
_cell_angle_beta 100.603(3)
_cell_angle_gamma 90.042(4)
_cell_formula_units_Z 8
_cell_length_a 8.4085(4)
_cell_length_b 11.4813(5)
_cell_length_c 20.4931(7)
_cell_measurement_reflns_used 6167
_cell_measurement_temperature 100(2)
_cell_measurement_theta_max 28.5180
_cell_measurement_theta_min 4.3330
_cell_volume 1870.72(14)
_computing_cell_refinement
;
CrysAlisPro, Agilent Technologies,
Version 1.171.37.35 (release 13-08-2014 CrysAlis171 .NET)
(compiled Aug 13 2014,18:06:01)
;
_computing_data_collection
;
CrysAlisPro, Agilent Technologies,
Version 1.171.37.35 (release 13-08-2014 CrysAlis171 .NET)
(compiled Aug 13 2014,18:06:01)
;
_computing_data_reduction
;
CrysAlisPro, Agilent Technologies,
Version 1.171.37.35 (release 13-08-2014 CrysAlis171 .NET)
(compiled Aug 13 2014,18:06:01)
;
_computing_structure_refinement 'SHELXL-2016/6 (Sheldrick, 2016)'
_computing_structure_solution
;
CrysAlisPro, Agilent Technologies,
Version 1.171.37.35 (release 13-08-2014 CrysAlis171 .NET)
(compiled Aug 13 2014,18:06:01)
;
_diffrn_ambient_temperature 100(2)
_diffrn_detector_area_resol_mean 16.0655
_diffrn_measured_fraction_theta_full 0.982
_diffrn_measured_fraction_theta_max 0.867
_diffrn_measurement_device_type 'Xcalibur, Sapphire3'
_diffrn_measurement_method '\w rotations'
_diffrn_radiation_type MoK\a
_diffrn_radiation_wavelength 0.71073
_diffrn_reflns_av_R_equivalents 0.0329
_diffrn_reflns_av_unetI/netI 0.0455
_diffrn_reflns_Laue_measured_fraction_full 0.982
_diffrn_reflns_Laue_measured_fraction_max 0.867
_diffrn_reflns_limit_h_max 11
_diffrn_reflns_limit_h_min -11
_diffrn_reflns_limit_k_max 14
_diffrn_reflns_limit_k_min -14
_diffrn_reflns_limit_l_max 27
_diffrn_reflns_limit_l_min -27
_diffrn_reflns_number 21306
_diffrn_reflns_point_group_measured_fraction_full 0.982
_diffrn_reflns_point_group_measured_fraction_max 0.867
_diffrn_reflns_theta_full 25.242
_diffrn_reflns_theta_max 28.770
_diffrn_reflns_theta_min 4.149
_diffrn_source 'Enhance (Mo) X-ray Source'
_exptl_absorpt_coefficient_mu 0.296
_exptl_absorpt_correction_T_max 1.00000
_exptl_absorpt_correction_T_min 0.85673
_exptl_absorpt_correction_type multi-scan
_exptl_absorpt_process_details
;
CrysAlisPro, Agilent Technologies,
Version 1.171.37.35 (release 13-08-2014 CrysAlis171 .NET)
(compiled Aug 13 2014,18:06:01)
Empirical absorption correction using spherical harmonics,
 implemented in SCALE3 ABSPACK scaling algorithm.
;
_exptl_crystal_colour colorless
_exptl_crystal_density_diffrn 1.351
_exptl_crystal_description prism
_exptl_crystal_F_000 800
_exptl_crystal_size_max 0.420
_exptl_crystal_size_mid 0.120
_exptl_crystal_size_min 0.100
_exptl_transmission_factor_max 1.00000
_exptl_transmission_factor_min 0.85673
_refine_diff_density_max 0.329
_refine_diff_density_min -0.298
_refine_diff_density_rms 0.052
_refine_ls_extinction_method none
_refine_ls_goodness_of_fit_ref 1.020
_refine_ls_hydrogen_treatment mixed
_refine_ls_matrix_type full
_refine_ls_number_parameters 601
_refine_ls_number_reflns 8443
_refine_ls_number_restraints 0
_refine_ls_restrained_S_all 1.020
_refine_ls_R_factor_all 0.0571
_refine_ls_R_factor_gt 0.0387
_refine_ls_shift/su_max 0.001
_refine_ls_shift/su_mean 0.000
_refine_ls_structure_factor_coef Fsqd
_refine_ls_weighting_details 'w=1/[\s^2^(Fo^2^)+(0.0336P)^2^+0.7107P] where P=(Fo^2^+2Fc^2^)/3'
_refine_ls_weighting_scheme calc
_refine_ls_wR_factor_gt 0.0810
_refine_ls_wR_factor_ref 0.0889
_reflns_Friedel_coverage 0.000
_reflns_number_gt 6594
_reflns_number_total 8443
_reflns_threshold_expression 'I > 2\s(I)'
_cod_data_source_file d3dt00079f2.cif
_cod_data_source_block c507
_cod_original_cell_volume 1870.73(14)
_cod_database_code 7712394
_shelx_shelxl_version_number 2016/6
_shelx_space_group_comment
;
The symmetry employed for this shelxl refinement is uniquely defined
by the following loop, which should always be used as a source of
symmetry information in preference to the above space-group names.
They are only intended as comments.
;
_shelx_estimated_absorpt_t_min 0.886
_shelx_estimated_absorpt_t_max 0.971

loop_
_space_group_symop_operation_xyz
'x, y, z'
'-x, -y, -z'

loop_
_atom_site_label
_atom_site_type_symbol
_atom_site_fract_x
_atom_site_fract_y
_atom_site_fract_z
_atom_site_U_iso_or_equiv
_atom_site_adp_type
_atom_site_occupancy
_atom_site_site_symmetry_order
_atom_site_calc_flag
_atom_site_refinement_flags_posn
_atom_site_refinement_flags_adp
_atom_site_refinement_flags_occupancy
_atom_site_disorder_assembly
_atom_site_disorder_group
S1 S 1.18850(5) 0.88213(4) 0.12191(2) 0.02354(11) Uani 1 1 d . . . . .
S2 S 0.71429(5) 0.73141(5) 1.10233(3) 0.02912(12) Uani 1 1 d . . . . .
S3 S 0.58622(5) 0.11276(4) 0.37646(2) 0.02417(11) Uani 1 1 d . . . . .
S4 S 1.12662(5) 0.27030(4) 0.39806(2) 0.02396(11) Uani 1 1 d . . . . .
N1 N 0.91568(16) 0.89524(13) 0.03767(7) 0.0191(3) Uani 1 1 d . . . . .
N2 N 1.07533(17) 0.72940(14) 0.00005(7) 0.0206(3) Uani 1 1 d . . . . .
N3 N 0.41778(16) 0.67131(13) 1.03100(7) 0.0215(3) Uani 1 1 d . . . . .
N4 N 0.57246(17) 0.80709(14) 0.99547(7) 0.0195(3) Uani 1 1 d . . . . .
N5 N 0.38675(16) 0.10439(13) 0.46058(7) 0.0199(3) Uani 1 1 d . . . . .
N8 N 1.08023(17) 0.19459(13) 0.50486(7) 0.0187(3) Uani 1 1 d . . . . .
N6 N 0.58020(17) 0.27067(14) 0.49636(7) 0.0200(3) Uani 1 1 d . . . . .
N7 N 0.89458(16) 0.33072(14) 0.46952(7) 0.0207(3) Uani 1 1 d . . . . .
C1 C 1.04081(19) 0.83311(16) 0.04421(8) 0.0177(3) Uani 1 1 d . . . . .
C2 C 0.9213(2) 1.00148(17) 0.09665(9) 0.0222(4) Uani 1 1 d . . . . .
C3 C 1.0704(2) 1.00410(16) 0.15185(9) 0.0217(4) Uani 1 1 d . . . . .
C4 C 1.1088(3) 1.0840(2) 0.21272(10) 0.0334(5) Uani 1 1 d . . . . .
C5 C 0.97727(19) 0.66029(16) -0.06181(8) 0.0182(3) Uani 1 1 d . . . . .
C6 C 1.0103(2) 0.53883(16) -0.08478(9) 0.0209(4) Uani 1 1 d . . . . .
H6 H 1.094428 0.505792 -0.058595 0.025 Uiso 1 1 calc R U . . .
C7 C 0.9208(2) 0.46623(18) -0.14563(9) 0.0225(4) Uani 1 1 d . . . . .
C8 C 0.7967(2) 0.51352(17) -0.18380(9) 0.0226(4) Uani 1 1 d . . . . .
H35 H 0.734327 0.463381 -0.225310 0.027 Uiso 1 1 calc R U . . .
C9 C 0.7645(2) 0.63407(17) -0.16099(9) 0.0222(4) Uani 1 1 d . . . . .
C10 C 0.85463(19) 0.70866(16) -0.10055(9) 0.0200(4) Uani 1 1 d . . . . .
H10 H 0.832882 0.791828 -0.085782 0.024 Uiso 1 1 calc R U . . .
C11 C 0.54621(19) 0.73480(16) 1.03548(9) 0.0188(3) Uani 1 1 d . . . . .
C12 C 0.4358(2) 0.60454(19) 1.08303(10) 0.0296(4) Uani 1 1 d . . . . .
H12A H 0.419273 0.516689 1.059939 0.035 Uiso 1 1 calc R U . . .
H12B H 0.351945 0.627784 1.111626 0.035 Uiso 1 1 calc R U . . .
C13 C 0.6016(2) 0.63014(16) 1.12884(9) 0.0217(4) Uani 1 1 d . . . . .
C14 C 0.6567(3) 0.58276(19) 1.17992(10) 0.0276(4) Uani 1 1 d . . . . .
C15 C 0.48106(19) 0.80954(16) 0.93105(8) 0.0188(4) Uani 1 1 d . . . . .
C16 C 0.5286(2) 0.89748(17) 0.90196(9) 0.0226(4) Uani 1 1 d . . . . .
C17 C 0.4548(2) 0.89884(19) 0.83602(10) 0.0273(4) Uani 1 1 d . . . . .
C18 C 0.3298(2) 0.81483(18) 0.79903(10) 0.0272(4) Uani 1 1 d . . . . .
C19 C 0.2796(2) 0.73057(18) 0.82891(9) 0.0258(4) Uani 1 1 d . . . . .
C20 C 0.3544(2) 0.72620(17) 0.89448(9) 0.0218(4) Uani 1 1 d . . . . .
C21 C 0.50664(19) 0.16562(16) 0.45350(8) 0.0179(3) Uani 1 1 d . . . . .
C22 C 0.3392(2) -0.00248(17) 0.40223(10) 0.0242(4) Uani 1 1 d . . . . .
C23 C 0.4509(2) -0.01525(16) 0.35044(9) 0.0213(4) Uani 1 1 d . . . . .
C24 C 0.4498(2) -0.10613(19) 0.29482(10) 0.0271(4) Uani 1 1 d . . . . .
C25 C 0.53592(19) 0.34324(16) 0.55679(8) 0.0176(3) Uani 1 1 d . . . . .
C26 C 0.5916(2) 0.46462(16) 0.57829(9) 0.0205(4) Uani 1 1 d . . . . .
C27 C 0.5545(2) 0.54059(17) 0.63739(9) 0.0218(4) Uani 1 1 d . . . . .
C28 C 0.4601(2) 0.49799(17) 0.67593(9) 0.0212(4) Uani 1 1 d . . . . .
C29 C 0.4062(2) 0.37694(17) 0.65453(9) 0.0223(4) Uani 1 1 d . . . . .
C30 C 0.4439(2) 0.29951(17) 0.59583(9) 0.0196(4) Uani 1 1 d . . . . .
C31 C 1.01888(19) 0.26699(15) 0.46493(8) 0.0172(3) Uani 1 1 d . . . . .
C32 C 0.8652(2) 0.39750(18) 0.41760(10) 0.0264(4) Uani 1 1 d . . . . .
H32A H 0.870324 0.485375 0.440718 0.032 Uiso 1 1 calc R U . . .
H32B H 0.755234 0.374597 0.389365 0.032 Uiso 1 1 calc R U . . .
C33 C 0.9894(2) 0.37113(16) 0.37108(9) 0.0202(4) Uani 1 1 d . . . . .
C34 C 0.9979(2) 0.41759(18) 0.31923(9) 0.0241(4) Uani 1 1 d . . . . .
C35 C 1.04295(19) 0.18992(15) 0.56855(8) 0.0176(3) Uani 1 1 d . . . . .
C36 C 1.1098(2) 0.09779(17) 0.59567(9) 0.0213(4) Uani 1 1 d . . . . .
C37 C 1.0900(2) 0.09244(18) 0.66032(9) 0.0238(4) Uani 1 1 d . . . . .
C38 C 1.0021(2) 0.17775(17) 0.69876(9) 0.0241(4) Uani 1 1 d . . . . .
C39 C 0.9334(2) 0.26746(17) 0.67106(9) 0.0240(4) Uani 1 1 d . . . . .
C40 C 0.9527(2) 0.27458(16) 0.60635(9) 0.0206(4) Uani 1 1 d . . . . .
H24 H 0.372(2) -0.1720(19) 0.2843(10) 0.030(5) Uiso 1 1 d . . . . .
H8 H 1.169(2) 0.1626(18) 0.4941(10) 0.028(5) Uiso 1 1 d . . . . .
H23 H 0.526(2) -0.1099(17) 0.2651(10) 0.026(5) Uiso 1 1 d . . . . .
H20 H 0.320(2) 0.6660(18) 0.9106(10) 0.024(5) Uiso 1 1 d . . . . .
H30 H 0.409(2) 0.2167(18) 0.5817(10) 0.025(5) Uiso 1 1 d . . . . .
H3 H 1.038(3) 1.149(2) 0.2253(11) 0.042(6) Uiso 1 1 d . . . . .
H22 H 0.345(2) -0.0745(17) 0.4199(9) 0.020(5) Uiso 1 1 d . . . . .
H27 H 0.592(2) 0.6210(18) 0.6500(9) 0.022(5) Uiso 1 1 d . . . . .
H33 H 0.919(2) 0.4739(18) 0.3091(10) 0.030(5) Uiso 1 1 d . . . . .
H14 H 0.588(2) 0.5268(18) 1.1898(10) 0.026(5) Uiso 1 1 d . . . . .
H25 H 0.672(3) 0.2912(19) 0.4876(10) 0.033(6) Uiso 1 1 d . . . . .
H26 H 0.655(2) 0.4931(17) 0.5514(10) 0.025(5) Uiso 1 1 d . . . . .
H9 H 0.681(2) 0.6678(17) -0.1867(10) 0.024(5) Uiso 1 1 d . . . . .
H39 H 0.871(2) 0.3298(18) 0.6975(10) 0.029(5) Uiso 1 1 d . . . . .
H40 H 0.908(2) 0.3380(17) 0.5901(9) 0.022(5) Uiso 1 1 d . . . . .
H38 H 0.988(2) 0.1756(18) 0.7439(11) 0.033(5) Uiso 1 1 d . . . . .
H29 H 0.342(2) 0.3467(18) 0.6808(10) 0.029(5) Uiso 1 1 d . . . . .
H37 H 1.133(2) 0.0270(19) 0.6765(11) 0.035(6) Uiso 1 1 d . . . . .
H7 H 0.946(2) 0.3827(18) -0.1595(9) 0.023(5) Uiso 1 1 d . . . . .
H16 H 0.614(2) 0.9550(17) 0.9270(9) 0.019(5) Uiso 1 1 d . . . . .
H19 H 0.188(2) 0.6741(19) 0.8050(10) 0.032(5) Uiso 1 1 d . . . . .
H5 H 0.668(3) 0.8406(18) 1.0063(10) 0.028(5) Uiso 1 1 d . . . . .
H2 H 0.921(2) 1.0766(18) 0.0811(10) 0.026(5) Uiso 1 1 d . . . . .
H36 H 1.169(2) 0.0385(18) 0.5690(10) 0.025(5) Uiso 1 1 d . . . . .
H0 H 1.175(3) 0.7058(19) 0.0103(11) 0.036(6) Uiso 1 1 d . . . . .
H28 H 0.432(2) 0.5496(18) 0.7174(10) 0.027(5) Uiso 1 1 d . . . . .
H17 H 0.488(2) 0.9626(19) 0.8168(10) 0.031(5) Uiso 1 1 d . . . . .
H34 H 1.081(2) 0.3952(17) 0.2899(10) 0.024(5) Uiso 1 1 d . . . . .
H13 H 0.764(2) 0.6029(18) 1.2069(10) 0.028(5) Uiso 1 1 d . . . . .
H18 H 0.279(2) 0.8157(17) 0.7533(10) 0.028(5) Uiso 1 1 d . . . . .
H4 H 1.205(3) 1.0766(19) 0.2450(11) 0.041(6) Uiso 1 1 d . . . . .
H21 H 0.229(3) 0.0043(19) 0.3797(11) 0.038(6) Uiso 1 1 d . . . . .
H1 H 0.825(2) 1.0010(17) 0.1162(9) 0.023(5) Uiso 1 1 d . . . . .

loop_
_atom_site_aniso_label
_atom_site_aniso_U_11
_atom_site_aniso_U_22
_atom_site_aniso_U_33
_atom_site_aniso_U_23
_atom_site_aniso_U_13
_atom_site_aniso_U_12
S1 0.0204(2) 0.0230(2) 0.0225(2) 0.00233(19) -0.00198(17) 0.00143(18)
S2 0.0185(2) 0.0370(3) 0.0365(3) 0.0239(2) -0.00346(19) -0.0050(2)
S3 0.0274(2) 0.0218(2) 0.0252(2) 0.00429(19) 0.01305(18) 0.00114(19)
S4 0.0232(2) 0.0284(3) 0.0271(2) 0.0142(2) 0.01223(18) 0.00731(19)
N1 0.0155(7) 0.0201(8) 0.0214(7) 0.0056(6) 0.0030(6) -0.0008(6)
N2 0.0136(7) 0.0228(8) 0.0220(7) 0.0025(6) 0.0003(6) 0.0016(6)
N3 0.0163(7) 0.0243(8) 0.0259(8) 0.0104(7) 0.0037(6) 0.0003(6)
N4 0.0144(7) 0.0218(8) 0.0229(8) 0.0083(6) 0.0015(6) -0.0030(6)
N5 0.0172(7) 0.0198(8) 0.0229(7) 0.0051(6) 0.0051(6) 0.0009(6)
N8 0.0161(7) 0.0207(8) 0.0213(7) 0.0077(6) 0.0059(6) 0.0040(6)
N6 0.0153(7) 0.0223(8) 0.0230(8) 0.0049(6) 0.0072(6) -0.0006(6)
N7 0.0164(7) 0.0244(8) 0.0243(8) 0.0105(6) 0.0055(6) 0.0028(6)
C1 0.0145(8) 0.0207(9) 0.0179(8) 0.0067(7) 0.0015(6) -0.0039(7)
C2 0.0201(9) 0.0194(10) 0.0255(9) 0.0035(8) 0.0038(7) 0.0006(7)
C3 0.0227(9) 0.0199(9) 0.0230(9) 0.0062(7) 0.0051(7) -0.0003(7)
C4 0.0350(11) 0.0339(12) 0.0254(10) 0.0031(9) -0.0013(9) 0.0082(10)
C5 0.0137(8) 0.0217(9) 0.0189(8) 0.0043(7) 0.0047(6) -0.0012(7)
C6 0.0170(8) 0.0243(10) 0.0220(9) 0.0068(8) 0.0042(7) 0.0021(7)
C7 0.0202(9) 0.0217(10) 0.0254(9) 0.0040(8) 0.0077(7) 0.0009(7)
C8 0.0190(8) 0.0267(10) 0.0193(8) 0.0013(7) 0.0041(7) -0.0022(7)
C9 0.0166(8) 0.0288(10) 0.0220(9) 0.0081(8) 0.0039(7) 0.0023(7)
C10 0.0183(8) 0.0206(9) 0.0219(9) 0.0065(7) 0.0048(7) 0.0020(7)
C11 0.0158(8) 0.0196(9) 0.0215(8) 0.0061(7) 0.0039(6) 0.0042(7)
C12 0.0215(9) 0.0346(11) 0.0387(11) 0.0223(9) 0.0030(8) -0.0022(8)
C13 0.0208(8) 0.0207(9) 0.0258(9) 0.0075(8) 0.0082(7) 0.0016(7)
C14 0.0292(10) 0.0311(11) 0.0249(10) 0.0112(9) 0.0062(8) -0.0018(9)
C15 0.0164(8) 0.0212(9) 0.0191(8) 0.0050(7) 0.0047(6) 0.0046(7)
C16 0.0180(8) 0.0241(10) 0.0272(9) 0.0098(8) 0.0038(7) 0.0014(8)
C17 0.0263(9) 0.0323(11) 0.0283(10) 0.0148(9) 0.0083(8) 0.0071(8)
C18 0.0266(10) 0.0352(11) 0.0198(9) 0.0080(8) 0.0037(7) 0.0086(8)
C19 0.0222(9) 0.0295(11) 0.0216(9) 0.0014(8) 0.0020(7) 0.0006(8)
C20 0.0207(9) 0.0218(10) 0.0230(9) 0.0048(8) 0.0068(7) 0.0019(7)
C21 0.0161(8) 0.0205(9) 0.0184(8) 0.0066(7) 0.0044(6) 0.0051(7)
C22 0.0226(9) 0.0212(10) 0.0270(9) 0.0029(8) 0.0060(7) 0.0013(8)
C23 0.0203(8) 0.0209(9) 0.0237(9) 0.0089(8) 0.0023(7) 0.0035(7)
C24 0.0305(10) 0.0255(11) 0.0237(10) 0.0041(8) 0.0051(8) 0.0016(9)
C25 0.0125(7) 0.0215(9) 0.0179(8) 0.0053(7) 0.0010(6) 0.0020(7)
C26 0.0153(8) 0.0238(10) 0.0243(9) 0.0098(8) 0.0037(7) -0.0002(7)
C27 0.0190(8) 0.0197(10) 0.0250(9) 0.0061(8) 0.0001(7) 0.0008(7)
C28 0.0196(8) 0.0246(10) 0.0180(8) 0.0049(8) 0.0012(7) 0.0039(7)
C29 0.0189(8) 0.0298(10) 0.0207(9) 0.0102(8) 0.0048(7) 0.0009(8)
C30 0.0171(8) 0.0208(10) 0.0210(9) 0.0064(7) 0.0026(7) 0.0001(7)
C31 0.0150(8) 0.0167(9) 0.0189(8) 0.0028(7) 0.0038(6) -0.0035(7)
C32 0.0236(9) 0.0283(10) 0.0339(10) 0.0169(9) 0.0095(8) 0.0073(8)
C33 0.0181(8) 0.0180(9) 0.0229(9) 0.0046(7) 0.0013(7) -0.0019(7)
C34 0.0233(9) 0.0239(10) 0.0248(9) 0.0082(8) 0.0013(7) -0.0010(8)
C35 0.0142(8) 0.0191(9) 0.0182(8) 0.0039(7) 0.0016(6) -0.0037(7)
C36 0.0173(8) 0.0212(10) 0.0256(9) 0.0062(8) 0.0053(7) 0.0007(7)
C37 0.0203(9) 0.0261(10) 0.0272(9) 0.0127(8) 0.0023(7) -0.0022(8)
C38 0.0241(9) 0.0288(11) 0.0192(9) 0.0061(8) 0.0041(7) -0.0054(8)
C39 0.0238(9) 0.0234(10) 0.0225(9) 0.0009(8) 0.0066(7) -0.0009(8)
C40 0.0199(8) 0.0188(9) 0.0223(9) 0.0049(7) 0.0030(7) -0.0001(7)

loop_
_atom_type_symbol
_atom_type_description
_atom_type_scat_dispersion_real
_atom_type_scat_dispersion_imag
_atom_type_scat_source
C C 0.0033 0.0016 'International Tables Vol C Tables 4.2.6.8 and 6.1.1.4'
H H 0.0000 0.0000 'International Tables Vol C Tables 4.2.6.8 and 6.1.1.4'
N N 0.0061 0.0033 'International Tables Vol C Tables 4.2.6.8 and 6.1.1.4'
S S 0.1246 0.1234 'International Tables Vol C Tables 4.2.6.8 and 6.1.1.4'

loop_
_geom_angle_atom_site_label_1
_geom_angle_atom_site_label_2
_geom_angle_atom_site_label_3
_geom_angle
_geom_angle_site_symmetry_1
_geom_angle_site_symmetry_3
_geom_angle_publ_flag
C3 S1 C1 89.84(8) . . ?
C13 S2 C11 89.67(8) . . ?
C23 S3 C21 89.97(8) . . ?
C33 S4 C31 89.79(8) . . ?
C1 N1 C2 112.23(14) . . ?
C1 N2 C5 128.25(14) . . ?
C11 N3 C12 112.10(14) . . ?
C11 N4 C15 127.95(15) . . ?
C21 N5 C22 112.08(14) . . ?
C31 N8 C35 127.96(15) . . ?
C21 N6 C25 128.34(15) . . ?
C31 N7 C32 112.37(14) . . ?
N1 C1 N2 128.19(15) . . ?
N1 C1 S1 117.81(13) . . ?
N2 C1 S1 113.95(12) . . ?
N1 C2 C3 110.89(14) . . ?
C4 C3 C2 126.71(18) . . ?
C4 C3 S1 124.18(15) . . ?
C2 C3 S1 109.12(12) . . ?
C10 C5 C6 119.80(16) . . ?
C10 C5 N2 123.17(16) . . ?
C6 C5 N2 117.01(15) . . ?
C7 C6 C5 120.13(16) . . ?
C6 C7 C8 120.27(17) . . ?
C9 C8 C7 119.47(17) . . ?
C8 C9 C10 121.01(16) . . ?
C9 C10 C5 119.30(17) . . ?
N3 C11 N4 127.96(15) . . ?
N3 C11 S2 117.67(13) . . ?
N4 C11 S2 114.37(12) . . ?
N3 C12 C13 111.21(15) . . ?
C14 C13 C12 126.22(17) . . ?
C14 C13 S2 124.41(15) . . ?
C12 C13 S2 109.35(12) . . ?
C20 C15 C16 119.55(16) . . ?
C20 C15 N4 123.60(16) . . ?
C16 C15 N4 116.76(15) . . ?
C17 C16 C15 120.31(18) . . ?
C16 C17 C18 120.26(18) . . ?
C19 C18 C17 119.20(17) . . ?
C18 C19 C20 121.35(18) . . ?
C19 C20 C15 119.27(17) . . ?
N5 C21 N6 128.37(16) . . ?
N5 C21 S3 117.69(13) . . ?
N6 C21 S3 113.89(12) . . ?
N5 C22 C23 111.28(15) . . ?
C24 C23 C22 126.95(18) . . ?
C24 C23 S3 124.38(15) . . ?
C22 C23 S3 108.67(13) . . ?
C30 C25 C26 119.44(16) . . ?
C30 C25 N6 123.47(16) . . ?
C26 C25 N6 117.08(15) . . ?
C27 C26 C25 120.24(16) . . ?
C26 C27 C28 120.59(18) . . ?
C29 C28 C27 118.87(17) . . ?
C30 C29 C28 121.13(17) . . ?
C29 C30 C25 119.71(17) . . ?
N7 C31 N8 127.79(15) . . ?
N7 C31 S4 117.65(12) . . ?
N8 C31 S4 114.56(12) . . ?
N7 C32 C33 111.05(14) . . ?
C34 C33 C32 126.41(16) . . ?
C34 C33 S4 124.43(15) . . ?
C32 C33 S4 109.14(12) . . ?
C40 C35 C36 119.42(16) . . ?
C40 C35 N8 123.89(15) . . ?
C36 C35 N8 116.59(15) . . ?
C37 C36 C35 120.32(17) . . ?
C36 C37 C38 120.53(17) . . ?
C39 C38 C37 118.91(17) . . ?
C38 C39 C40 121.32(18) . . ?
C39 C40 C35 119.48(16) . . ?

loop_
_geom_bond_atom_site_label_1
_geom_bond_atom_site_label_2
_geom_bond_distance
_geom_bond_site_symmetry_2
_geom_bond_publ_flag
S1 C3 1.7574(18) . ?
S1 C1 1.7846(16) . ?
S2 C13 1.7526(18) . ?
S2 C11 1.7866(17) . ?
S3 C23 1.7587(18) . ?
S3 C21 1.7844(17) . ?
S4 C33 1.7570(17) . ?
S4 C31 1.7846(16) . ?
N1 C1 1.278(2) . ?
N1 C2 1.462(2) . ?
N2 C1 1.357(2) . ?
N2 C5 1.411(2) . ?
N3 C11 1.278(2) . ?
N3 C12 1.458(2) . ?
N4 C11 1.357(2) . ?
N4 C15 1.408(2) . ?
N5 C21 1.280(2) . ?
N5 C22 1.460(2) . ?
N8 C31 1.355(2) . ?
N8 C35 1.412(2) . ?
N6 C21 1.356(2) . ?
N6 C25 1.408(2) . ?
N7 C31 1.279(2) . ?
N7 C32 1.457(2) . ?
C2 C3 1.521(2) . ?
C3 C4 1.319(3) . ?
C5 C10 1.392(2) . ?
C5 C6 1.393(2) . ?
C6 C7 1.383(2) . ?
C7 C8 1.387(2) . ?
C8 C9 1.381(3) . ?
C9 C10 1.388(2) . ?
C12 C13 1.510(2) . ?
C13 C14 1.317(2) . ?
C15 C20 1.390(3) . ?
C15 C16 1.394(2) . ?
C16 C17 1.383(2) . ?
C17 C18 1.386(3) . ?
C18 C19 1.379(3) . ?
C19 C20 1.389(2) . ?
C22 C23 1.521(2) . ?
C23 C24 1.321(3) . ?
C25 C30 1.391(2) . ?
C25 C26 1.396(2) . ?
C26 C27 1.377(3) . ?
C27 C28 1.389(2) . ?
C28 C29 1.389(3) . ?
C29 C30 1.380(2) . ?
C32 C33 1.518(2) . ?
C33 C34 1.323(2) . ?
C35 C40 1.390(2) . ?
C35 C36 1.395(2) . ?
C36 C37 1.383(2) . ?
C37 C38 1.388(3) . ?
C38 C39 1.382(3) . ?
C39 C40 1.389(2) . ?
